data_4115445
loop_
_publ_author_name
'Chen-Yu Yeh'
'Christopher J. Chang'
'Daniel G. Nocera'

_publ_section_title
;
 "Hangman" Porphyrins for the Assembly of a Model Heme Water Channel
;
_journal_name_full 'Journal of the American Chemical Society'
_journal_page_first 1513
_journal_page_last 1514
_journal_paper_doi 10.1021/ja003245k
_journal_volume 123
_journal_year 2001
_chemical_formula_moiety 'C71 H71 Fe N4 O4,H2 O,C5 H12'
_chemical_formula_sum 'C76 H85 Fe N4 O5'
_chemical_formula_weight 1190.33
_chemical_name_common 00240
_chemical_name_systematic
;
 ?
;
_space_group_IT_number 2
_symmetry_cell_setting triclinic
_symmetry_space_group_name_Hall '-P 1'
_symmetry_space_group_name_H-M 'P -1'
_atom_sites_solution_hydrogens mixed
_atom_sites_solution_primary direct
_atom_sites_solution_secondary difmap
_audit_creation_method SHELXL-97
_cell_angle_alpha 70.287(1)
_cell_angle_beta 84.608(1)
_cell_angle_gamma 69.442(1)
_cell_formula_units_Z 2
_cell_length_a 13.348(1)
_cell_length_b 15.716(2)
_cell_length_c 17.509(2)
_cell_measurement_reflns_used 3263
_cell_measurement_temperature 100(2)
_cell_measurement_theta_max 48.269
_cell_measurement_theta_min 4.406
_cell_volume 3236.3(6)
_computing_cell_refinement 'SAINT, Bruker'
_computing_data_collection 'SMART, Bruker'
_computing_data_reduction 'SAINT, Bruker'
_computing_structure_refinement 'SHELXL-97 (Sheldrick, 1997)'
_computing_structure_solution 'SHELXS-97 (Sheldrick, 1990)'
_diffrn_ambient_temperature 100(2)
_diffrn_measured_fraction_theta_full 0.987
_diffrn_measured_fraction_theta_max 0.987
_diffrn_measurement_device_type 'SMART Platform CCD, Bruker'
_diffrn_measurement_method omega-scans
_diffrn_radiation_monochromator graphite
_diffrn_radiation_source 'fine-focus sealed tube'
_diffrn_radiation_type MoK\a
_diffrn_radiation_wavelength 0.71073
_diffrn_reflns_av_R_equivalents 0.0630
_diffrn_reflns_av_sigmaI/netI 0.1374
_diffrn_reflns_limit_h_max 15
_diffrn_reflns_limit_h_min -15
_diffrn_reflns_limit_k_max 18
_diffrn_reflns_limit_k_min -18
_diffrn_reflns_limit_l_max 20
_diffrn_reflns_limit_l_min -20
_diffrn_reflns_number 23746
_diffrn_reflns_theta_full 25.07
_diffrn_reflns_theta_max 25.07
_diffrn_reflns_theta_min 1.46
_exptl_absorpt_coefficient_mu 0.288
_exptl_absorpt_correction_T_max 1.0000
_exptl_absorpt_correction_T_min 0.8593
_exptl_absorpt_correction_type multi-scan
_exptl_absorpt_process_details 'SADABS, R. Blessing (1995)'
_exptl_crystal_colour brown
_exptl_crystal_density_diffrn 1.222
_exptl_crystal_description block
_exptl_crystal_F_000 1270
_exptl_crystal_size_max 0.192
_exptl_crystal_size_mid 0.150
_exptl_crystal_size_min 0.085
_refine_diff_density_max 0.426
_refine_diff_density_min -0.549
_refine_diff_density_rms 0.067
_refine_ls_extinction_method none
_refine_ls_goodness_of_fit_ref 1.033
_refine_ls_hydrogen_treatment mixed
_refine_ls_matrix_type full
_refine_ls_number_parameters 810
_refine_ls_number_reflns 11321
_refine_ls_number_restraints 0
_refine_ls_restrained_S_all 1.033
_refine_ls_R_factor_all 0.1251
_refine_ls_R_factor_gt 0.0545
_refine_ls_shift/su_max 0.001
_refine_ls_shift/su_mean 0.000
_refine_ls_structure_factor_coef Fsqd
_refine_ls_weighting_details
; calc
 [0.00000+1.00000exp(2.00(sin\q/\l)^2^)]/
   [\s^2^(Fo^2^)+0.0000+0.0500*P+(0.0597P)^2^+0.0000sin\q/\l]
 where P = 0.33333Fo^2^ + 0.66667Fc^2^
;
_refine_ls_weighting_scheme calc
_refine_ls_wR_factor_gt 0.1184
_refine_ls_wR_factor_ref 0.1473
_reflns_number_gt 5904
_reflns_number_total 11321
_reflns_threshold_expression >2sigma(I)
_cod_data_source_file ja003245k.cif
_cod_data_source_block complex2
_cod_depositor_comments
;
The following automatic conversions were performed:

'_exptl_absorpt_correction_type' value 'multi-scans' was replaced
with the value 'multi-scan' as specified in the replacement file
'src/cod-tools/trunk/data/replacement-values/replacement_values.lst'.

Automatic conversion script
Id: cif_fix_values 5376 2017-05-30 11:51:03Z andrius 
;
_cod_original_cell_volume 3236.2(4)
_cod_database_code 4115445

loop_
_symmetry_equiv_pos_as_xyz
'x, y, z'
'-x, -y, -z'

loop_
_atom_site_label
_atom_site_type_symbol
_atom_site_fract_x
_atom_site_fract_y
_atom_site_fract_z
_atom_site_U_iso_or_equiv
_atom_site_adp_type
_atom_site_occupancy
_atom_site_symmetry_multiplicity
_atom_site_calc_flag
_atom_site_refinement_flags
Fe1 Fe 0.87652(4) 0.13711(4) 0.78154(3) 0.02215(16) Uani 1 1 d .
O1 O 1.0998(2) -0.24476(18) 0.82572(14) 0.0270(6) Uani 1 1 d .
O2 O 1.1012(3) -0.2505(2) 1.05377(17) 0.0475(9) Uani 1 1 d .
O3 O 0.9874(2) -0.1857(2) 0.94740(17) 0.0393(8) Uani 1 1 d .
H3O H 0.954(5) -0.124(4) 0.969(4) 0.11(2) Uiso 1 1 d .
O4 O 0.9259(2) 0.1006(2) 0.88816(17) 0.0294(7) Uani 1 1 d .
H4O H 0.921(4) 0.139(3) 0.900(3) 0.041(18) Uiso 1 1 d .
O5 O 0.8988(2) -0.0484(2) 1.00749(19) 0.0363(7) Uani 1 1 d .
H5O H 0.913(4) 0.028(5) 0.947(4) 0.097(19) Uiso 1 1 d .
H5P H 0.955(6) -0.046(5) 1.039(5) 0.13(3) Uiso 1 1 d .
N1 N 1.0146(2) 0.1039(2) 0.71613(17) 0.0228(7) Uani 1 1 d .
N2 N 0.8552(2) 0.0182(2) 0.76861(17) 0.0223(7) Uani 1 1 d .
N3 N 0.7111(2) 0.1930(2) 0.78965(17) 0.0229(7) Uani 1 1 d .
N4 N 0.8701(2) 0.2789(2) 0.73877(18) 0.0238(7) Uani 1 1 d .
C1 C 1.0802(3) 0.1587(3) 0.6920(2) 0.0243(9) Uani 1 1 d .
C2 C 1.1795(3) 0.1048(3) 0.6647(2) 0.0265(9) Uani 1 1 d .
H2A H 1.2378 0.1266 0.6443 0.032 Uiso 1 1 calc R
C3 C 1.1748(3) 0.0182(3) 0.6732(2) 0.0268(9) Uani 1 1 d .
H3A H 1.2298 -0.0330 0.6611 0.032 Uiso 1 1 calc R
C4 C 1.0713(3) 0.0168(3) 0.7042(2) 0.0237(9) Uani 1 1 d .
C5 C 1.0332(3) -0.0580(3) 0.7173(2) 0.0218(9) Uani 1 1 d .
C6 C 0.9297(3) -0.0554(3) 0.7449(2) 0.0237(9) Uani 1 1 d .
C7 C 0.8836(3) -0.1261(3) 0.7496(2) 0.0279(9) Uani 1 1 d .
H7A H 0.9178 -0.1834 0.7366 0.034 Uiso 1 1 calc R
C8 C 0.7829(3) -0.0974(3) 0.7758(2) 0.0241(9) Uani 1 1 d .
H8A H 0.7333 -0.1306 0.7847 0.029 Uiso 1 1 calc R
C9 C 0.7650(3) -0.0075(3) 0.7876(2) 0.0220(9) Uani 1 1 d .
C10 C 0.6673(3) 0.0467(3) 0.8108(2) 0.0225(9) Uani 1 1 d .
C10A C 0.5801(3) 0.0037(3) 0.8341(2) 0.0252(9) Uani 1 1 d .
C10B C 0.5765(3) -0.0559(3) 0.9144(2) 0.0266(9) Uani 1 1 d .
C10C C 0.4909(3) -0.0888(3) 0.9357(2) 0.0305(10) Uani 1 1 d .
H10A H 0.4880 -0.1280 0.9901 0.037 Uiso 1 1 calc R
C10D C 0.4092(3) -0.0669(3) 0.8813(3) 0.0319(10) Uani 1 1 d .
C10E C 0.4178(3) -0.0111(3) 0.8014(3) 0.0318(10) Uani 1 1 d .
H10B H 0.3647 0.0023 0.7623 0.038 Uiso 1 1 calc R
C10F C 0.5002(3) 0.0254(3) 0.7768(2) 0.0278(9) Uani 1 1 d .
C10G C 0.6658(3) -0.0845(3) 0.9747(2) 0.0330(10) Uani 1 1 d .
H10C H 0.6421 -0.1096 1.0298 0.050 Uiso 1 1 calc R
H10D H 0.6850 -0.0282 0.9699 0.050 Uiso 1 1 calc R
H10E H 0.7284 -0.1342 0.9636 0.050 Uiso 1 1 calc R
C10H C 0.3131(3) -0.0978(3) 0.9075(3) 0.0407(11) Uani 1 1 d .
H10F H 0.3357 -0.1625 0.9476 0.061 Uiso 1 1 calc R
H10G H 0.2795 -0.0983 0.8603 0.061 Uiso 1 1 calc R
H10H H 0.2615 -0.0528 0.9317 0.061 Uiso 1 1 calc R
C10I C 0.5047(3) 0.0872(3) 0.6896(2) 0.0359(11) Uani 1 1 d .
H10I H 0.5718 0.0570 0.6661 0.054 Uiso 1 1 calc R
H10J H 0.5012 0.1510 0.6882 0.054 Uiso 1 1 calc R
H10K H 0.4440 0.0934 0.6581 0.054 Uiso 1 1 calc R
C11 C 0.6436(3) 0.1402(3) 0.8118(2) 0.0236(9) Uani 1 1 d .
C12 C 0.5408(3) 0.1978(3) 0.8313(2) 0.0260(9) Uani 1 1 d .
H12A H 0.4806 0.1779 0.8488 0.031 Uiso 1 1 calc R
C13 C 0.5458(3) 0.2853(3) 0.8203(2) 0.0292(10) Uani 1 1 d .
H13A H 0.4894 0.3387 0.8279 0.035 Uiso 1 1 calc R
C14 C 0.6519(3) 0.2831(3) 0.7948(2) 0.0240(9) Uani 1 1 d .
C15 C 0.6883(3) 0.3599(3) 0.7777(2) 0.0238(9) Uani 1 1 d .
C15A C 0.6130(3) 0.4529(3) 0.7861(2) 0.0264(9) Uani 1 1 d .
C15B C 0.5848(3) 0.4609(3) 0.8634(2) 0.0290(10) Uani 1 1 d .
C15C C 0.5171(3) 0.5490(3) 0.8695(3) 0.0321(10) Uani 1 1 d .
H15A H 0.5004 0.5546 0.9219 0.038 Uiso 1 1 calc R
C15D C 0.4732(3) 0.6283(3) 0.8022(3) 0.0344(10) Uani 1 1 d .
C15E C 0.4992(3) 0.6179(3) 0.7266(3) 0.0321(10) Uani 1 1 d .
H15B H 0.4695 0.6714 0.6795 0.038 Uiso 1 1 calc R
C15F C 0.5671(3) 0.5320(3) 0.7167(2) 0.0276(9) Uani 1 1 d .
C15H C 0.4004(4) 0.7230(3) 0.8102(3) 0.0434(12) Uani 1 1 d .
H15C H 0.3577 0.7618 0.7599 0.065 Uiso 1 1 calc R
H15D H 0.4436 0.7575 0.8202 0.065 Uiso 1 1 calc R
H15E H 0.3526 0.7112 0.8555 0.065 Uiso 1 1 calc R
C15G C 0.6285(3) 0.3782(3) 0.9399(2) 0.0379(11) Uani 1 1 d .
H15F H 0.6350 0.4030 0.9829 0.057 Uiso 1 1 calc R
H15G H 0.6991 0.3365 0.9299 0.057 Uiso 1 1 calc R
H15H H 0.5798 0.3412 0.9567 0.057 Uiso 1 1 calc R
C15I C 0.5915(3) 0.5259(3) 0.6323(2) 0.0354(11) Uani 1 1 d .
H15I H 0.6011 0.4609 0.6329 0.053 Uiso 1 1 calc R
H15J H 0.6572 0.5404 0.6142 0.053 Uiso 1 1 calc R
H15K H 0.5319 0.5725 0.5950 0.053 Uiso 1 1 calc R
C16 C 0.7910(3) 0.3575(3) 0.7512(2) 0.0233(9) Uani 1 1 d .
C17 C 0.8294(3) 0.4367(3) 0.7333(2) 0.0285(10) Uani 1 1 d .
H17A H 0.7905 0.4983 0.7377 0.034 Uiso 1 1 calc R
C18 C 0.9317(3) 0.4069(3) 0.7090(2) 0.0286(10) Uani 1 1 d .
H18A H 0.9778 0.4437 0.6930 0.034 Uiso 1 1 calc R
C19 C 0.9570(3) 0.3089(3) 0.7122(2) 0.0219(9) Uani 1 1 d .
C20 C 1.0549(3) 0.2535(3) 0.6908(2) 0.0249(9) Uani 1 1 d .
C20A C 1.1392(3) 0.2989(3) 0.6631(2) 0.0256(9) Uani 1 1 d .
C20B C 1.1409(3) 0.3551(3) 0.5816(2) 0.0301(10) Uani 1 1 d .
C20C C 1.2214(3) 0.3942(3) 0.5572(3) 0.0346(10) Uani 1 1 d .
H20A H 1.2222 0.4324 0.5021 0.042 Uiso 1 1 calc R
C20D C 1.3010(3) 0.3793(3) 0.6108(3) 0.0365(11) Uani 1 1 d .
C20E C 1.2971(3) 0.3245(3) 0.6916(3) 0.0345(10) Uani 1 1 d .
H20B H 1.3507 0.3141 0.7290 0.041 Uiso 1 1 calc R
C20F C 1.2173(3) 0.2847(3) 0.7191(2) 0.0279(9) Uani 1 1 d .
C20G C 1.0551(3) 0.3722(3) 0.5223(2) 0.0379(11) Uani 1 1 d .
H20C H 1.0701 0.4093 0.4678 0.057 Uiso 1 1 calc R
H20D H 0.9853 0.4082 0.5387 0.057 Uiso 1 1 calc R
H20E H 1.0541 0.3104 0.5218 0.057 Uiso 1 1 calc R
C20H C 1.3907(4) 0.4200(4) 0.5833(3) 0.0505(13) Uani 1 1 d .
H20F H 1.4268 0.4170 0.6308 0.076 Uiso 1 1 calc R
H20G H 1.3610 0.4871 0.5482 0.076 Uiso 1 1 calc R
H20H H 1.4421 0.3823 0.5530 0.076 Uiso 1 1 calc R
C20I C 1.2139(4) 0.2282(3) 0.8077(2) 0.0400(11) Uani 1 1 d .
H20I H 1.1406 0.2489 0.8265 0.060 Uiso 1 1 calc R
H20J H 1.2615 0.2396 0.8396 0.060 Uiso 1 1 calc R
H20K H 1.2375 0.1595 0.8146 0.060 Uiso 1 1 calc R
C21 C 1.0985(3) -0.1421(3) 0.6915(2) 0.0233(9) Uani 1 1 d .
C22 C 1.1291(3) -0.1293(3) 0.6109(2) 0.0260(9) Uani 1 1 d .
H22A H 1.1113 -0.0659 0.5734 0.031 Uiso 1 1 calc R
C23 C 1.1850(3) -0.2069(3) 0.5837(2) 0.0265(9) Uani 1 1 d .
C23A C 1.2196(3) -0.1946(3) 0.4954(2) 0.0307(10) Uani 1 1 d .
C23B C 1.3399(3) -0.2489(3) 0.4941(3) 0.0420(12) Uani 1 1 d .
H23A H 1.3618 -0.2410 0.4378 0.063 Uiso 1 1 calc R
H23B H 1.3552 -0.3173 0.5242 0.063 Uiso 1 1 calc R
H23C H 1.3797 -0.2231 0.5194 0.063 Uiso 1 1 calc R
C23C C 1.1995(4) -0.0889(3) 0.4452(3) 0.0452(12) Uani 1 1 d .
H23D H 1.1223 -0.0534 0.4403 0.068 Uiso 1 1 calc R
H23E H 1.2285 -0.0847 0.3910 0.068 Uiso 1 1 calc R
H23F H 1.2347 -0.0612 0.4722 0.068 Uiso 1 1 calc R
C23D C 1.1595(4) -0.2366(4) 0.4563(3) 0.0510(13) Uani 1 1 d .
H23G H 1.0827 -0.2003 0.4538 0.077 Uiso 1 1 calc R
H23H H 1.1724 -0.3041 0.4886 0.077 Uiso 1 1 calc R
H23I H 1.1849 -0.2324 0.4012 0.077 Uiso 1 1 calc R
C24 C 1.2043(3) -0.2990(3) 0.6395(2) 0.0262(9) Uani 1 1 d .
H24A H 1.2391 -0.3526 0.6215 0.031 Uiso 1 1 calc R
C25 C 1.1751(3) -0.3162(3) 0.7203(2) 0.0249(9) Uani 1 1 d .
C26 C 1.1861(3) -0.4176(3) 0.7758(2) 0.0252(9) Uani 1 1 d .
C26A C 1.2951(3) -0.4908(3) 0.7665(2) 0.0344(10) Uani 1 1 d .
H26A H 1.3525 -0.4763 0.7848 0.052 Uiso 1 1 calc R
H26B H 1.3047 -0.4868 0.7093 0.052 Uiso 1 1 calc R
H26C H 1.2974 -0.5558 0.7994 0.052 Uiso 1 1 calc R
C26B C 1.0956(4) -0.4451(3) 0.7532(3) 0.0379(11) Uani 1 1 d .
H26D H 1.0263 -0.3973 0.7572 0.057 Uiso 1 1 calc R
H26E H 1.0986 -0.5085 0.7906 0.057 Uiso 1 1 calc R
H26F H 1.1045 -0.4470 0.6976 0.057 Uiso 1 1 calc R
C27 C 1.1737(3) -0.4186(3) 0.8635(2) 0.0256(9) Uani 1 1 d .
C28 C 1.2011(3) -0.5060(3) 0.9269(2) 0.0301(10) Uani 1 1 d .
H28A H 1.2285 -0.5636 0.9135 0.036 Uiso 1 1 calc R
C29 C 1.1905(3) -0.5139(3) 1.0084(2) 0.0291(10) Uani 1 1 d .
C29A C 1.2177(3) -0.6137(3) 1.0727(2) 0.0318(10) Uani 1 1 d .
C29B C 1.3282(3) -0.6797(3) 1.0593(3) 0.0386(11) Uani 1 1 d .
H29A H 1.3286 -0.6881 1.0063 0.058 Uiso 1 1 calc R
H29B H 1.3448 -0.7424 1.1021 0.058 Uiso 1 1 calc R
H29C H 1.3820 -0.6511 1.0611 0.058 Uiso 1 1 calc R
C29C C 1.1315(4) -0.6539(3) 1.0647(3) 0.0433(12) Uani 1 1 d .
H29D H 1.0610 -0.6104 1.0726 0.065 Uiso 1 1 calc R
H29E H 1.1450 -0.7174 1.1059 0.065 Uiso 1 1 calc R
H29F H 1.1334 -0.6597 1.0105 0.065 Uiso 1 1 calc R
C29D C 1.2177(4) -0.6096(3) 1.1591(2) 0.0394(11) Uani 1 1 d .
H29G H 1.1461 -0.5713 1.1708 0.059 Uiso 1 1 calc R
H29H H 1.2694 -0.5800 1.1636 0.059 Uiso 1 1 calc R
H29I H 1.2376 -0.6749 1.1981 0.059 Uiso 1 1 calc R
C30 C 1.1506(3) -0.4284(3) 1.0259(2) 0.0302(10) Uani 1 1 d .
H30A H 1.1448 -0.4309 1.0810 0.036 Uiso 1 1 calc R
C31 C 1.1189(3) -0.3389(3) 0.9649(2) 0.0262(9) Uani 1 1 d .
C31A C 1.0685(3) -0.2525(3) 0.9911(2) 0.0320(10) Uani 1 1 d .
C32 C 1.1316(3) -0.3353(3) 0.8835(2) 0.0253(9) Uani 1 1 d .
C33 C 1.1260(3) -0.2370(3) 0.7460(2) 0.0241(9) Uani 1 1 d .
C34 C 0.8791(5) -0.1774(4) 0.5672(3) 0.0683(17) Uani 1 1 d .
H34A H 0.9488 -0.2281 0.5840 0.103 Uiso 1 1 calc R
H34B H 0.8730 -0.1249 0.5875 0.103 Uiso 1 1 calc R
H34C H 0.8725 -0.1530 0.5078 0.103 Uiso 1 1 calc R
C35 C 0.7910(5) -0.2181(4) 0.6016(3) 0.0702(17) Uani 1 1 d .
H35A H 0.7976 -0.2709 0.5804 0.084 Uiso 1 1 calc R
H35B H 0.8009 -0.2460 0.6613 0.084 Uiso 1 1 calc R
C36 C 0.6795(5) -0.1448(4) 0.5812(4) 0.0758(18) Uani 1 1 d .
H36A H 0.6737 -0.0921 0.6021 0.091 Uiso 1 1 calc R
H36B H 0.6704 -0.1171 0.5214 0.091 Uiso 1 1 calc R
C37 C 0.5910(5) -0.1810(5) 0.6135(5) 0.092(2) Uani 1 1 d .
H37A H 0.6015 -0.2097 0.6732 0.110 Uiso 1 1 calc R
H37B H 0.5972 -0.2335 0.5923 0.110 Uiso 1 1 calc R
C38 C 0.4787(5) -0.1107(5) 0.5957(4) 0.086(2) Uani 1 1 d .
H38A H 0.4279 -0.1440 0.6201 0.129 Uiso 1 1 calc R
H38B H 0.4656 -0.0826 0.5369 0.129 Uiso 1 1 calc R
H38C H 0.4694 -0.0595 0.6186 0.129 Uiso 1 1 calc R

loop_
_atom_site_aniso_label
_atom_site_aniso_U_11
_atom_site_aniso_U_22
_atom_site_aniso_U_33
_atom_site_aniso_U_23
_atom_site_aniso_U_13
_atom_site_aniso_U_12
Fe1 0.0240(3) 0.0233(3) 0.0155(3) -0.0070(2) -0.0021(2) -0.0025(2)
O1 0.0329(16) 0.0253(15) 0.0160(14) -0.0071(12) -0.0005(12) -0.0011(12)
O2 0.062(2) 0.0405(18) 0.0310(18) -0.0200(15) -0.0161(16) 0.0055(16)
O3 0.0450(19) 0.0338(17) 0.0277(17) -0.0143(14) -0.0123(14) 0.0076(15)
O4 0.0350(18) 0.0288(18) 0.0210(16) -0.0110(15) -0.0057(12) -0.0025(14)
O5 0.0355(18) 0.0386(18) 0.0325(18) -0.0164(15) -0.0006(14) -0.0049(14)
N1 0.0258(18) 0.0230(18) 0.0161(17) -0.0052(14) -0.0044(14) -0.0043(15)
N2 0.0244(18) 0.0228(17) 0.0134(16) -0.0039(14) -0.0010(13) -0.0023(15)
N3 0.0293(18) 0.0184(17) 0.0168(17) -0.0059(14) -0.0016(14) -0.0026(15)
N4 0.0229(18) 0.0284(18) 0.0167(17) -0.0082(14) -0.0026(14) -0.0031(15)
C1 0.025(2) 0.026(2) 0.018(2) -0.0052(17) -0.0054(17) -0.0053(18)
C2 0.023(2) 0.029(2) 0.027(2) -0.0100(19) 0.0012(17) -0.0074(18)
C3 0.019(2) 0.030(2) 0.027(2) -0.0114(19) -0.0015(17) -0.0012(18)
C4 0.023(2) 0.026(2) 0.017(2) -0.0066(17) -0.0036(16) -0.0024(18)
C5 0.021(2) 0.027(2) 0.0149(19) -0.0072(17) -0.0053(16) -0.0026(17)
C6 0.027(2) 0.021(2) 0.016(2) -0.0051(17) -0.0039(16) 0.0003(17)
C7 0.033(2) 0.025(2) 0.025(2) -0.0117(18) -0.0034(18) -0.0048(19)
C8 0.026(2) 0.025(2) 0.021(2) -0.0076(17) -0.0006(17) -0.0087(18)
C9 0.027(2) 0.023(2) 0.0118(19) -0.0030(16) -0.0043(16) -0.0058(17)
C10 0.025(2) 0.025(2) 0.013(2) -0.0035(17) -0.0036(16) -0.0058(17)
C10A 0.028(2) 0.021(2) 0.022(2) -0.0070(18) 0.0037(18) -0.0039(18)
C10B 0.029(2) 0.026(2) 0.022(2) -0.0082(18) 0.0021(18) -0.0062(18)
C10C 0.033(2) 0.030(2) 0.027(2) -0.0080(19) 0.0046(19) -0.010(2)
C10D 0.032(2) 0.030(2) 0.038(3) -0.017(2) 0.010(2) -0.012(2)
C10E 0.024(2) 0.041(3) 0.035(3) -0.020(2) -0.0004(19) -0.009(2)
C10F 0.027(2) 0.028(2) 0.022(2) -0.0075(18) -0.0017(18) -0.0020(18)
C10G 0.033(2) 0.036(3) 0.023(2) -0.006(2) -0.0030(19) -0.007(2)
C10H 0.038(3) 0.043(3) 0.045(3) -0.018(2) 0.013(2) -0.018(2)
C10I 0.036(3) 0.044(3) 0.024(2) -0.007(2) -0.0058(19) -0.011(2)
C11 0.025(2) 0.025(2) 0.018(2) -0.0041(17) -0.0029(17) -0.0068(18)
C12 0.020(2) 0.029(2) 0.025(2) -0.0104(18) 0.0027(17) -0.0023(18)
C13 0.031(2) 0.026(2) 0.026(2) -0.0119(19) -0.0009(18) -0.0008(18)
C14 0.025(2) 0.024(2) 0.020(2) -0.0093(17) 0.0007(17) -0.0020(18)
C15 0.029(2) 0.020(2) 0.018(2) -0.0068(17) -0.0019(17) -0.0023(18)
C15A 0.025(2) 0.023(2) 0.027(2) -0.0078(18) 0.0013(18) -0.0033(18)
C15B 0.029(2) 0.028(2) 0.028(2) -0.0093(19) 0.0029(18) -0.0076(19)
C15C 0.033(2) 0.031(2) 0.032(2) -0.016(2) 0.0055(19) -0.008(2)
C15D 0.032(2) 0.025(2) 0.045(3) -0.016(2) 0.004(2) -0.0042(19)
C15E 0.032(2) 0.024(2) 0.032(2) -0.0026(19) -0.0023(19) -0.0055(19)
C15F 0.021(2) 0.028(2) 0.032(2) -0.0093(19) 0.0017(18) -0.0071(18)
C15H 0.043(3) 0.027(2) 0.054(3) -0.018(2) 0.005(2) -0.002(2)
C15G 0.039(3) 0.040(3) 0.026(2) -0.012(2) 0.001(2) -0.001(2)
C15I 0.034(3) 0.035(2) 0.029(2) -0.007(2) -0.0004(19) -0.007(2)
C16 0.026(2) 0.024(2) 0.015(2) -0.0080(17) -0.0021(16) -0.0016(18)
C17 0.031(2) 0.026(2) 0.025(2) -0.0120(19) 0.0008(18) -0.0027(19)
C18 0.034(2) 0.026(2) 0.025(2) -0.0080(19) -0.0011(19) -0.0101(19)
C19 0.024(2) 0.024(2) 0.015(2) -0.0067(17) -0.0009(16) -0.0052(17)
C20 0.025(2) 0.029(2) 0.019(2) -0.0067(18) -0.0004(17) -0.0084(18)
C20A 0.025(2) 0.024(2) 0.027(2) -0.0120(19) -0.0020(18) -0.0028(18)
C20B 0.032(2) 0.033(2) 0.027(2) -0.014(2) 0.0015(19) -0.010(2)
C20C 0.040(3) 0.039(3) 0.027(2) -0.012(2) 0.008(2) -0.016(2)
C20D 0.033(3) 0.044(3) 0.044(3) -0.024(2) 0.013(2) -0.020(2)
C20E 0.029(2) 0.043(3) 0.034(3) -0.019(2) -0.002(2) -0.009(2)
C20F 0.027(2) 0.027(2) 0.027(2) -0.0106(19) -0.0033(18) -0.0040(19)
C20G 0.044(3) 0.044(3) 0.025(2) -0.007(2) -0.002(2) -0.018(2)
C20H 0.047(3) 0.075(4) 0.050(3) -0.035(3) 0.017(2) -0.034(3)
C20I 0.047(3) 0.042(3) 0.028(2) -0.009(2) -0.008(2) -0.011(2)
C21 0.019(2) 0.026(2) 0.023(2) -0.0088(18) -0.0016(16) -0.0040(17)
C22 0.026(2) 0.028(2) 0.018(2) -0.0054(18) -0.0028(17) -0.0040(18)
C23 0.028(2) 0.031(2) 0.019(2) -0.0107(19) 0.0000(17) -0.0056(19)
C23A 0.033(2) 0.038(2) 0.017(2) -0.0099(19) 0.0001(18) -0.005(2)
C23B 0.042(3) 0.048(3) 0.024(2) -0.012(2) 0.007(2) -0.002(2)
C23C 0.052(3) 0.043(3) 0.025(2) -0.008(2) 0.003(2) -0.001(2)
C23D 0.061(3) 0.069(4) 0.024(3) -0.019(2) -0.005(2) -0.017(3)
C24 0.024(2) 0.027(2) 0.025(2) -0.0139(19) -0.0016(17) 0.0009(18)
C25 0.021(2) 0.029(2) 0.023(2) -0.0106(18) -0.0040(17) -0.0033(17)
C26 0.029(2) 0.025(2) 0.020(2) -0.0086(18) -0.0010(17) -0.0054(18)
C26A 0.043(3) 0.025(2) 0.029(2) -0.0082(19) 0.006(2) -0.007(2)
C26B 0.051(3) 0.042(3) 0.028(2) -0.013(2) 0.001(2) -0.022(2)
C27 0.025(2) 0.029(2) 0.019(2) -0.0075(18) -0.0019(17) -0.0045(18)
C28 0.034(2) 0.027(2) 0.026(2) -0.0082(19) -0.0013(19) -0.0053(19)
C29 0.030(2) 0.029(2) 0.022(2) -0.0052(19) -0.0058(18) -0.0046(19)
C29A 0.038(3) 0.030(2) 0.023(2) -0.0061(19) -0.0037(19) -0.008(2)
C29B 0.041(3) 0.035(3) 0.031(3) -0.008(2) -0.005(2) -0.005(2)
C29C 0.049(3) 0.039(3) 0.036(3) -0.001(2) -0.004(2) -0.018(2)
C29D 0.049(3) 0.034(3) 0.024(2) -0.004(2) -0.004(2) -0.007(2)
C30 0.029(2) 0.037(3) 0.020(2) -0.0090(19) -0.0017(18) -0.0059(19)
C31 0.027(2) 0.029(2) 0.019(2) -0.0099(18) -0.0010(17) -0.0030(18)
C31A 0.039(3) 0.032(2) 0.021(2) -0.011(2) -0.0016(19) -0.005(2)
C32 0.025(2) 0.022(2) 0.022(2) -0.0043(18) -0.0056(17) -0.0006(17)
C33 0.025(2) 0.028(2) 0.018(2) -0.0101(18) 0.0032(17) -0.0064(18)
C34 0.076(4) 0.071(4) 0.051(4) -0.022(3) 0.003(3) -0.016(3)
C35 0.066(4) 0.077(4) 0.055(4) -0.027(3) 0.009(3) -0.006(3)
C36 0.082(5) 0.081(4) 0.053(4) -0.015(3) -0.006(3) -0.019(4)
C37 0.059(4) 0.081(5) 0.113(6) 0.004(4) -0.008(4) -0.030(4)
C38 0.087(5) 0.081(5) 0.096(5) -0.027(4) 0.006(4) -0.039(4)

loop_
_atom_type_symbol
_atom_type_description
_atom_type_scat_dispersion_real
_atom_type_scat_dispersion_imag
_atom_type_scat_source
C C 0.0033 0.0016 'International Tables Vol C Tables 4.2.6.8 and 6.1.1.4'
H H 0.0000 0.0000 'International Tables Vol C Tables 4.2.6.8 and 6.1.1.4'
N N 0.0061 0.0033 'International Tables Vol C Tables 4.2.6.8 and 6.1.1.4'
O O 0.0106 0.0060 'International Tables Vol C Tables 4.2.6.8 and 6.1.1.4'
Fe Fe 0.3463 0.8444 'International Tables Vol C Tables 4.2.6.8 and 6.1.1.4'

loop_
_geom_angle_atom_site_label_1
_geom_angle_atom_site_label_2
_geom_angle_atom_site_label_3
_geom_angle
O4 Fe1 N4 100.64(14)
O4 Fe1 N2 106.64(14)
N4 Fe1 N2 152.71(12)
O4 Fe1 N1 104.49(12)
N4 Fe1 N1 88.06(12)
N2 Fe1 N1 85.91(12)
O4 Fe1 N3 103.37(12)
N4 Fe1 N3 85.67(12)
N2 Fe1 N3 87.32(12)
N1 Fe1 N3 152.12(12)
C33 O1 C32 118.3(3)
C31A O3 H3O 113(3)
Fe1 O4 H4O 112(4)
Fe1 O4 H5O 124(2)
H4O O4 H5O 114(5)
H5O O5 H5P 87(4)
C1 N1 C4 106.1(3)
C1 N1 Fe1 124.4(2)
C4 N1 Fe1 128.0(3)
C9 N2 C6 105.6(3)
C9 N2 Fe1 126.3(2)
C6 N2 Fe1 128.0(3)
C11 N3 C14 105.9(3)
C11 N3 Fe1 125.5(2)
C14 N3 Fe1 126.7(3)
C16 N4 C19 105.3(3)
C16 N4 Fe1 127.4(3)
C19 N4 Fe1 125.0(2)
N1 C1 C20 126.4(3)
N1 C1 C2 109.6(3)
C20 C1 C2 124.0(4)
C3 C2 C1 107.5(4)
C3 C2 H2A 126.2
C1 C2 H2A 126.2
C2 C3 C4 107.6(3)
C2 C3 H3A 126.2
C4 C3 H3A 126.2
C5 C4 N1 125.4(3)
C5 C4 C3 125.4(3)
N1 C4 C3 109.1(3)
C4 C5 C6 123.9(3)
C4 C5 C21 119.0(3)
C6 C5 C21 116.7(3)
N2 C6 C5 125.5(3)
N2 C6 C7 109.3(3)
C5 C6 C7 125.1(3)
C8 C7 C6 108.1(3)
C8 C7 H7A 126.0
C6 C7 H7A 126.0
C7 C8 C9 107.0(4)
C7 C8 H8A 126.5
C9 C8 H8A 126.5
N2 C9 C10 126.3(3)
N2 C9 C8 110.1(3)
C10 C9 C8 123.5(4)
C9 C10 C11 124.3(4)
C9 C10 C10A 118.4(3)
C11 C10 C10A 117.3(3)
C10F C10A C10B 120.0(4)
C10F C10A C10 120.1(3)
C10B C10A C10 119.8(3)
C10C C10B C10A 118.6(4)
C10C C10B C10G 121.3(4)
C10A C10B C10G 120.2(4)
C10B C10C C10D 123.0(4)
C10B C10C H10A 118.5
C10D C10C H10A 118.5
C10C C10D C10E 116.9(4)
C10C C10D C10H 121.8(4)
C10E C10D C10H 121.2(4)
C10F C10E C10D 122.8(4)
C10F C10E H10B 118.6
C10D C10E H10B 118.6
C10E C10F C10A 118.7(4)
C10E C10F C10I 120.7(4)
C10A C10F C10I 120.6(4)
C10B C10G H10C 109.5
C10B C10G H10D 109.5
H10C C10G H10D 109.5
C10B C10G H10E 109.5
H10C C10G H10E 109.5
H10D C10G H10E 109.5
C10D C10H H10F 109.5
C10D C10H H10G 109.5
H10F C10H H10G 109.5
C10D C10H H10H 109.5
H10F C10H H10H 109.5
H10G C10H H10H 109.5
C10F C10I H10I 109.5
C10F C10I H10J 109.5
H10I C10I H10J 109.5
C10F C10I H10K 109.5
H10I C10I H10K 109.5
H10J C10I H10K 109.5
N3 C11 C10 125.9(3)
N3 C11 C12 109.9(3)
C10 C11 C12 124.1(4)
C13 C12 C11 107.2(4)
C13 C12 H12A 126.4
C11 C12 H12A 126.4
C12 C13 C14 107.5(3)
C12 C13 H13A 126.2
C14 C13 H13A 126.2
N3 C14 C15 125.8(3)
N3 C14 C13 109.4(3)
C15 C14 C13 124.8(3)
C14 C15 C16 124.2(3)
C14 C15 C15A 118.7(3)
C16 C15 C15A 117.1(3)
C15B C15A C15F 119.3(3)
C15B C15A C15 120.3(3)
C15F C15A C15 120.4(3)
C15C C15B C15A 119.1(4)
C15C C15B C15G 119.0(4)
C15A C15B C15G 121.9(3)
C15D C15C C15B 122.6(4)
C15D C15C H15A 118.7
C15B C15C H15A 118.7
C15C C15D C15E 117.4(4)
C15C C15D C15H 121.7(4)
C15E C15D C15H 120.9(4)
C15D C15E C15F 122.6(4)
C15D C15E H15B 118.7
C15F C15E H15B 118.7
C15E C15F C15A 119.0(4)
C15E C15F C15I 119.6(4)
C15A C15F C15I 121.4(3)
C15D C15H H15C 109.5
C15D C15H H15D 109.5
H15C C15H H15D 109.5
C15D C15H H15E 109.5
H15C C15H H15E 109.5
H15D C15H H15E 109.5
C15B C15G H15F 109.5
C15B C15G H15G 109.5
H15F C15G H15G 109.5
C15B C15G H15H 109.5
H15F C15G H15H 109.5
H15G C15G H15H 109.5
C15F C15I H15I 109.5
C15F C15I H15J 109.5
H15I C15I H15J 109.5
C15F C15I H15K 109.5
H15I C15I H15K 109.5
H15J C15I H15K 109.5
N4 C16 C15 125.1(4)
N4 C16 C17 110.4(3)
C15 C16 C17 124.5(3)
C18 C17 C16 107.0(3)
C18 C17 H17A 126.5
C16 C17 H17A 126.5
C17 C18 C19 107.1(4)
C17 C18 H18A 126.5
C19 C18 H18A 126.5
N4 C19 C20 125.5(3)
N4 C19 C18 110.2(3)
C20 C19 C18 124.3(4)
C19 C20 C1 125.0(4)
C19 C20 C20A 117.6(3)
C1 C20 C20A 117.4(3)
C20B C20A C20F 120.0(4)
C20B C20A C20 120.3(3)
C20F C20A C20 119.7(4)
C20C C20B C20A 119.1(4)
C20C C20B C20G 121.1(4)
C20A C20B C20G 119.7(4)
C20B C20C C20D 122.0(4)
C20B C20C H20A 119.0
C20D C20C H20A 119.0
C20C C20D C20E 118.0(4)
C20C C20D C20H 121.8(4)
C20E C20D C20H 120.2(4)
C20F C20E C20D 122.1(4)
C20F C20E H20B 118.9
C20D C20E H20B 118.9
C20E C20F C20A 118.7(4)
C20E C20F C20I 120.5(4)
C20A C20F C20I 120.8(4)
C20B C20G H20C 109.5
C20B C20G H20D 109.5
H20C C20G H20D 109.5
C20B C20G H20E 109.5
H20C C20G H20E 109.5
H20D C20G H20E 109.5
C20D C20H H20F 109.5
C20D C20H H20G 109.5
H20F C20H H20G 109.5
C20D C20H H20H 109.5
H20F C20H H20H 109.5
H20G C20H H20H 109.5
C20F C20I H20I 109.5
C20F C20I H20J 109.5
H20I C20I H20J 109.5
C20F C20I H20K 109.5
H20I C20I H20K 109.5
H20J C20I H20K 109.5
C22 C21 C33 117.8(3)
C22 C21 C5 120.6(3)
C33 C21 C5 121.5(3)
C23 C22 C21 122.1(4)
C23 C22 H22A 118.9
C21 C22 H22A 118.9
C24 C23 C22 117.2(3)
C24 C23 C23A 119.7(3)
C22 C23 C23A 123.1(3)
C23D C23A C23C 109.7(4)
C23D C23A C23B 108.4(4)
C23C C23A C23B 107.4(4)
C23D C23A C23 109.6(3)
C23C C23A C23 112.0(3)
C23B C23A C23 109.6(3)
C23A C23B H23A 109.5
C23A C23B H23B 109.5
H23A C23B H23B 109.5
C23A C23B H23C 109.5
H23A C23B H23C 109.5
H23B C23B H23C 109.5
C23A C23C H23D 109.5
C23A C23C H23E 109.5
H23D C23C H23E 109.5
C23A C23C H23F 109.5
H23D C23C H23F 109.5
H23E C23C H23F 109.5
C23A C23D H23G 109.5
C23A C23D H23H 109.5
H23G C23D H23H 109.5
C23A C23D H23I 109.5
H23G C23D H23I 109.5
H23H C23D H23I 109.5
C25 C24 C23 123.2(3)
C25 C24 H24A 118.4
C23 C24 H24A 118.4
C33 C25 C24 117.6(4)
C33 C25 C26 121.2(3)
C24 C25 C26 120.8(3)
C25 C26 C27 109.1(3)
C25 C26 C26B 108.3(3)
C27 C26 C26B 108.9(3)
C25 C26 C26A 111.4(3)
C27 C26 C26A 109.8(3)
C26B C26 C26A 109.4(3)
C26 C26A H26A 109.5
C26 C26A H26B 109.5
H26A C26A H26B 109.5
C26 C26A H26C 109.5
H26A C26A H26C 109.5
H26B C26A H26C 109.5
C26 C26B H26D 109.5
C26 C26B H26E 109.5
H26D C26B H26E 109.5
C26 C26B H26F 109.5
H26D C26B H26F 109.5
H26E C26B H26F 109.5
C32 C27 C28 117.7(3)
C32 C27 C26 122.3(3)
C28 C27 C26 119.9(3)
C29 C28 C27 123.9(4)
C29 C28 H28A 118.0
C27 C28 H28A 118.0
C28 C29 C30 116.5(4)
C28 C29 C29A 119.4(4)
C30 C29 C29A 124.0(3)
C29B C29A C29C 110.3(3)
C29B C29A C29 110.9(3)
C29C C29A C29 106.8(3)
C29B C29A C29D 107.7(3)
C29C C29A C29D 109.0(4)
C29 C29A C29D 112.1(3)
C29A C29B H29A 109.5
C29A C29B H29B 109.5
H29A C29B H29B 109.5
C29A C29B H29C 109.5
H29A C29B H29C 109.5
H29B C29B H29C 109.5
C29A C29C H29D 109.5
C29A C29C H29E 109.5
H29D C29C H29E 109.5
C29A C29C H29F 109.5
H29D C29C H29F 109.5
H29E C29C H29F 109.5
C29A C29D H29G 109.5
C29A C29D H29H 109.5
H29G C29D H29H 109.5
C29A C29D H29I 109.5
H29G C29D H29I 109.5
H29H C29D H29I 109.5
C29 C30 C31 122.0(4)
C29 C30 H30A 119.0
C31 C30 H30A 119.0
C30 C31 C32 119.0(3)
C30 C31 C31A 117.1(3)
C32 C31 C31A 123.9(3)
O2 C31A O3 124.0(4)
O2 C31A C31 119.7(4)
O3 C31A C31 116.2(3)
C27 C32 O1 122.7(3)
C27 C32 C31 120.8(3)
O1 C32 C31 116.5(3)
O1 C33 C25 123.1(3)
O1 C33 C21 115.1(3)
C25 C33 C21 121.8(3)
C35 C34 H34A 109.5
C35 C34 H34B 109.5
H34A C34 H34B 109.5
C35 C34 H34C 109.5
H34A C34 H34C 109.5
H34B C34 H34C 109.5
C36 C35 C34 113.8(5)
C36 C35 H35A 108.8
C34 C35 H35A 108.8
C36 C35 H35B 108.8
C34 C35 H35B 108.8
H35A C35 H35B 107.7
C37 C36 C35 115.8(5)
C37 C36 H36A 108.3
C35 C36 H36A 108.3
C37 C36 H36B 108.3
C35 C36 H36B 108.3
H36A C36 H36B 107.4
C36 C37 C38 117.8(6)
C36 C37 H37A 107.9
C38 C37 H37A 107.9
C36 C37 H37B 107.9
C38 C37 H37B 107.9
H37A C37 H37B 107.2
C37 C38 H38A 109.5
C37 C38 H38B 109.5
H38A C38 H38B 109.5
C37 C38 H38C 109.5
H38A C38 H38C 109.5
H38B C38 H38C 109.5

loop_
_geom_bond_atom_site_label_1
_geom_bond_atom_site_label_2
_geom_bond_distance
Fe1 O4 1.868(3)
Fe1 N4 2.070(3)
Fe1 N2 2.072(3)
Fe1 N1 2.076(3)
Fe1 N3 2.081(3)
O1 C33 1.382(4)
O1 C32 1.383(4)
O2 C31A 1.233(5)
O3 C31A 1.295(5)
O3 H3O 1.08(6)
O4 H4O 0.67(4)
O4 H5O 1.31(7)
O5 H5O 1.36(7)
O5 H5P 0.99(8)
N1 C1 1.379(5)
N1 C4 1.387(5)
N2 C9 1.379(5)
N2 C6 1.392(4)
N3 C11 1.376(5)
N3 C14 1.387(4)
N4 C16 1.382(4)
N4 C19 1.385(5)
C1 C20 1.400(5)
C1 C2 1.438(5)
C2 C3 1.342(5)
C2 H2A 0.9500
C3 C4 1.442(5)
C3 H3A 0.9500
C4 C5 1.382(5)
C5 C6 1.411(5)
C5 C21 1.494(5)
C6 C7 1.425(5)
C7 C8 1.348(5)
C7 H7A 0.9500
C8 C9 1.430(5)
C8 H8A 0.9500
C9 C10 1.395(5)
C10 C11 1.396(5)
C10 C10A 1.502(5)
C10A C10F 1.405(5)
C10A C10B 1.410(5)
C10B C10C 1.384(5)
C10B C10G 1.510(5)
C10C C10D 1.389(6)
C10C H10A 0.9500
C10D C10E 1.397(6)
C10D C10H 1.506(6)
C10E C10F 1.383(6)
C10E H10B 0.9500
C10F C10I 1.518(5)
C10G H10C 0.9800
C10G H10D 0.9800
C10G H10E 0.9800
C10H H10F 0.9800
C10H H10G 0.9800
C10H H10H 0.9800
C10I H10I 0.9800
C10I H10J 0.9800
C10I H10K 0.9800
C11 C12 1.438(5)
C12 C13 1.347(5)
C12 H12A 0.9500
C13 C14 1.437(5)
C13 H13A 0.9500
C14 C15 1.388(5)
C15 C16 1.397(5)
C15 C15A 1.500(5)
C15A C15B 1.405(5)
C15A C15F 1.408(5)
C15B C15C 1.395(5)
C15B C15G 1.504(5)
C15C C15D 1.382(6)
C15C H15A 0.9500
C15D C15E 1.387(6)
C15D C15H 1.509(5)
C15E C15F 1.393(5)
C15E H15B 0.9500
C15F C15I 1.511(5)
C15H H15C 0.9800
C15H H15D 0.9800
C15H H15E 0.9800
C15G H15F 0.9800
C15G H15G 0.9800
C15G H15H 0.9800
C15I H15I 0.9800
C15I H15J 0.9800
C15I H15K 0.9800
C16 C17 1.437(5)
C17 C18 1.357(5)
C17 H17A 0.9500
C18 C19 1.438(5)
C18 H18A 0.9500
C19 C20 1.391(5)
C20 C20A 1.496(5)
C20A C20B 1.406(5)
C20A C20F 1.407(5)
C20B C20C 1.383(6)
C20B C20G 1.511(6)
C20C C20D 1.389(6)
C20C H20A 0.9500
C20D C20E 1.394(6)
C20D C20H 1.515(6)
C20E C20F 1.388(6)
C20E H20B 0.9500
C20F C20I 1.510(5)
C20G H20C 0.9800
C20G H20D 0.9800
C20G H20E 0.9800
C20H H20F 0.9800
C20H H20G 0.9800
C20H H20H 0.9800
C20I H20I 0.9800
C20I H20J 0.9800
C20I H20K 0.9800
C21 C22 1.400(5)
C21 C33 1.410(5)
C22 C23 1.397(5)
C22 H22A 0.9500
C23 C24 1.396(5)
C23 C23A 1.540(5)
C23A C23D 1.526(6)
C23A C23C 1.532(6)
C23A C23B 1.533(5)
C23B H23A 0.9800
C23B H23B 0.9800
C23B H23C 0.9800
C23C H23D 0.9800
C23C H23E 0.9800
C23C H23F 0.9800
C23D H23G 0.9800
C23D H23H 0.9800
C23D H23I 0.9800
C24 C25 1.392(5)
C24 H24A 0.9500
C25 C33 1.390(5)
C25 C26 1.524(5)
C26 C27 1.526(5)
C26 C26B 1.540(5)
C26 C26A 1.541(5)
C26A H26A 0.9800
C26A H26B 0.9800
C26A H26C 0.9800
C26B H26D 0.9800
C26B H26E 0.9800
C26B H26F 0.9800
C27 C32 1.381(5)
C27 C28 1.396(5)
C28 C29 1.387(5)
C28 H28A 0.9500
C29 C30 1.388(5)
C29 C29A 1.531(5)
C29A C29B 1.526(5)
C29A C29C 1.530(6)
C29A C29D 1.536(5)
C29B H29A 0.9800
C29B H29B 0.9800
C29B H29C 0.9800
C29C H29D 0.9800
C29C H29E 0.9800
C29C H29F 0.9800
C29D H29G 0.9800
C29D H29H 0.9800
C29D H29I 0.9800
C30 C31 1.397(5)
C30 H30A 0.9500
C31 C32 1.404(5)
C31 C31A 1.493(5)
C34 C35 1.513(7)
C34 H34A 0.9800
C34 H34B 0.9800
C34 H34C 0.9800
C35 C36 1.512(7)
C35 H35A 0.9900
C35 H35B 0.9900
C36 C37 1.472(8)
C36 H36A 0.9900
C36 H36B 0.9900
C37 C38 1.503(8)
C37 H37A 0.9900
C37 H37B 0.9900
C38 H38A 0.9800
C38 H38B 0.9800
C38 H38C 0.9800

loop_
_geom_hbond_atom_site_label_D
_geom_hbond_atom_site_label_H
_geom_hbond_atom_site_label_A
_geom_hbond_distance_DH
_geom_hbond_distance_HA
_geom_hbond_distance_DA
_geom_hbond_angle_DHA
_geom_hbond_site_symmetry_A
O3 H3O O5 1.08(6) 1.50(7) 2.581(4) 171(5) .
O4 H5O O5 1.31(7) 1.36(7) 2.670(4) 179(5) .
O4 H4O O2 0.67(4) 2.10(5) 2.768(4) 174(6) 2_757
O5 H5P O4 0.99(8) 1.89(8) 2.816(4) 155(6) 2_757

loop_
_geom_torsion_atom_site_label_1
_geom_torsion_atom_site_label_2
_geom_torsion_atom_site_label_3
_geom_torsion_atom_site_label_4
_geom_torsion
O4 Fe1 N1 C1 -77.9(3)
N4 Fe1 N1 C1 22.6(3)
N2 Fe1 N1 C1 176.0(3)
N3 Fe1 N1 C1 99.6(4)
O4 Fe1 N1 C4 86.4(3)
N4 Fe1 N1 C4 -173.1(3)
N2 Fe1 N1 C4 -19.7(3)
N3 Fe1 N1 C4 -96.1(4)
O4 Fe1 N2 C9 86.1(3)
N4 Fe1 N2 C9 -92.3(4)
N1 Fe1 N2 C9 -170.0(3)
N3 Fe1 N2 C9 -17.1(3)
O4 Fe1 N2 C6 -89.0(3)
N4 Fe1 N2 C6 92.7(4)
N1 Fe1 N2 C6 14.9(3)
N3 Fe1 N2 C6 167.9(3)
O4 Fe1 N3 C11 -84.1(3)
N4 Fe1 N3 C11 176.0(3)
N2 Fe1 N3 C11 22.4(3)
N1 Fe1 N3 C11 98.4(4)
O4 Fe1 N3 C14 78.0(3)
N4 Fe1 N3 C14 -22.0(3)
N2 Fe1 N3 C14 -175.6(3)
N1 Fe1 N3 C14 -99.5(4)
O4 Fe1 N4 C16 -79.9(3)
N2 Fe1 N4 C16 98.5(4)
N1 Fe1 N4 C16 175.7(3)
N3 Fe1 N4 C16 22.9(3)
O4 Fe1 N4 C19 80.7(3)
N2 Fe1 N4 C19 -100.9(4)
N1 Fe1 N4 C19 -23.6(3)
N3 Fe1 N4 C19 -176.5(3)
C4 N1 C1 C20 177.8(4)
Fe1 N1 C1 C20 -15.1(5)
C4 N1 C1 C2 -0.1(4)
Fe1 N1 C1 C2 167.1(2)
N1 C1 C2 C3 -0.8(4)
C20 C1 C2 C3 -178.8(4)
C1 C2 C3 C4 1.4(4)
C1 N1 C4 C5 -177.0(3)
Fe1 N1 C4 C5 16.4(5)
C1 N1 C4 C3 1.0(4)
Fe1 N1 C4 C3 -165.6(2)
C2 C3 C4 C5 176.4(4)
C2 C3 C4 N1 -1.5(4)
N1 C4 C5 C6 0.1(6)
C3 C4 C5 C6 -177.6(4)
N1 C4 C5 C21 172.2(3)
C3 C4 C5 C21 -5.5(6)
C9 N2 C6 C5 177.7(3)
Fe1 N2 C6 C5 -6.4(5)
C9 N2 C6 C7 0.1(4)
Fe1 N2 C6 C7 175.9(2)
C4 C5 C6 N2 -5.3(6)
C21 C5 C6 N2 -177.5(3)
C4 C5 C6 C7 172.0(4)
C21 C5 C6 C7 -0.2(5)
N2 C6 C7 C8 -0.1(4)
C5 C6 C7 C8 -177.8(4)
C6 C7 C8 C9 0.1(4)
C6 N2 C9 C10 -176.6(3)
Fe1 N2 C9 C10 7.4(5)
C6 N2 C9 C8 0.0(4)
Fe1 N2 C9 C8 -176.0(2)
C7 C8 C9 N2 -0.1(4)
C7 C8 C9 C10 176.7(3)
N2 C9 C10 C11 5.5(6)
C8 C9 C10 C11 -170.7(4)
N2 C9 C10 C10A -176.3(3)
C8 C9 C10 C10A 7.5(5)
C9 C10 C10A C10F -96.7(4)
C11 C10 C10A C10F 81.7(4)
C9 C10 C10A C10B 85.6(4)
C11 C10 C10A C10B -96.0(4)
C10F C10A C10B C10C -2.5(5)
C10 C10A C10B C10C 175.2(3)
C10F C10A C10B C10G 176.2(3)
C10 C10A C10B C10G -6.1(5)
C10A C10B C10C C10D 1.1(6)
C10G C10B C10C C10D -177.6(4)
C10B C10C C10D C10E 1.6(6)
C10B C10C C10D C10H -175.6(4)
C10C C10D C10E C10F -2.9(6)
C10H C10D C10E C10F 174.3(4)
C10D C10E C10F C10A 1.6(6)
C10D C10E C10F C10I -178.9(4)
C10B C10A C10F C10E 1.2(5)
C10 C10A C10F C10E -176.5(3)
C10B C10A C10F C10I -178.3(3)
C10 C10A C10F C10I 4.0(5)
C14 N3 C11 C10 175.9(4)
Fe1 N3 C11 C10 -18.9(5)
C14 N3 C11 C12 -0.2(4)
Fe1 N3 C11 C12 165.0(2)
C9 C10 C11 N3 0.8(6)
C10A C10 C11 N3 -177.5(3)
C9 C10 C11 C12 176.4(4)
C10A C10 C11 C12 -1.9(5)
N3 C11 C12 C13 0.6(4)
C10 C11 C12 C13 -175.6(4)
C11 C12 C13 C14 -0.8(4)
C11 N3 C14 C15 -179.9(4)
Fe1 N3 C14 C15 15.2(5)
C11 N3 C14 C13 -0.3(4)
Fe1 N3 C14 C13 -165.2(2)
C12 C13 C14 N3 0.7(4)
C12 C13 C14 C15 -179.7(4)
N3 C14 C15 C16 1.1(6)
C13 C14 C15 C16 -178.5(4)
N3 C14 C15 C15A 179.7(3)
C13 C14 C15 C15A 0.1(6)
C14 C15 C15A C15B 72.9(5)
C16 C15 C15A C15B -108.4(4)
C14 C15 C15A C15F -105.2(4)
C16 C15 C15A C15F 73.5(5)
C15F C15A C15B C15C -3.8(6)
C15 C15A C15B C15C 178.1(4)
C15F C15A C15B C15G 178.2(4)
C15 C15A C15B C15G 0.2(6)
C15A C15B C15C C15D 2.3(6)
C15G C15B C15C C15D -179.7(4)
C15B C15C C15D C15E -0.2(6)
C15B C15C C15D C15H -179.8(4)
C15C C15D C15E C15F -0.4(6)
C15H C15D C15E C15F 179.2(4)
C15D C15E C15F C15A -1.1(6)
C15D C15E C15F C15I 179.8(4)
C15B C15A C15F C15E 3.2(6)
C15 C15A C15F C15E -178.7(4)
C15B C15A C15F C15I -177.7(4)
C15 C15A C15F C15I 0.4(6)
C19 N4 C16 C15 179.4(3)
Fe1 N4 C16 C15 -17.0(5)
C19 N4 C16 C17 -0.8(4)
Fe1 N4 C16 C17 162.8(2)
C14 C15 C16 N4 -0.3(6)
C15A C15 C16 N4 -178.9(3)
C14 C15 C16 C17 179.9(4)
C15A C15 C16 C17 1.3(5)
N4 C16 C17 C18 0.7(4)
C15 C16 C17 C18 -179.5(4)
C16 C17 C18 C19 -0.2(4)
C16 N4 C19 C20 -178.9(3)
Fe1 N4 C19 C20 17.0(5)
C16 N4 C19 C18 0.6(4)
Fe1 N4 C19 C18 -163.5(2)
C17 C18 C19 N4 -0.3(4)
C17 C18 C19 C20 179.3(4)
N4 C19 C20 C1 0.8(6)
C18 C19 C20 C1 -178.7(4)
N4 C19 C20 C20A 179.8(3)
C18 C19 C20 C20A 0.3(5)
N1 C1 C20 C19 -1.7(6)
C2 C1 C20 C19 175.9(4)
N1 C1 C20 C20A 179.2(3)
C2 C1 C20 C20A -3.2(6)
C19 C20 C20A C20B -84.9(4)
C1 C20 C20A C20B 94.2(4)
C19 C20 C20A C20F 95.4(4)
C1 C20 C20A C20F -85.5(4)
C20F C20A C20B C20C 1.3(5)
C20 C20A C20B C20C -178.3(3)
C20F C20A C20B C20G -178.4(4)
C20 C20A C20B C20G 2.0(5)
C20A C20B C20C C20D 0.3(6)
C20G C20B C20C C20D 180.0(4)
C20B C20C C20D C20E -1.2(6)
C20B C20C C20D C20H 178.3(4)
C20C C20D C20E C20F 0.4(6)
C20H C20D C20E C20F -179.1(4)
C20D C20E C20F C20A 1.2(6)
C20D C20E C20F C20I -178.2(4)
C20B C20A C20F C20E -2.1(5)
C20 C20A C20F C20E 177.6(3)
C20B C20A C20F C20I 177.3(3)
C20 C20A C20F C20I -3.0(5)
C4 C5 C21 C22 -56.8(5)
C6 C5 C21 C22 115.9(4)
C4 C5 C21 C33 127.0(4)
C6 C5 C21 C33 -60.3(5)
C33 C21 C22 C23 0.1(6)
C5 C21 C22 C23 -176.3(4)
C21 C22 C23 C24 3.5(6)
C21 C22 C23 C23A -179.9(4)
C24 C23 C23A C23D 62.4(5)
C22 C23 C23A C23D -114.1(4)
C24 C23 C23A C23C -175.6(4)
C22 C23 C23A C23C 7.9(6)
C24 C23 C23A C23B -56.5(5)
C22 C23 C23A C23B 127.0(4)
C22 C23 C24 C25 -3.0(6)
C23A C23 C24 C25 -179.7(4)
C23 C24 C25 C33 -1.1(6)
C23 C24 C25 C26 172.6(4)
C33 C25 C26 C27 -19.7(5)
C24 C25 C26 C27 166.9(3)
C33 C25 C26 C26B 98.6(4)
C24 C25 C26 C26B -74.8(4)
C33 C25 C26 C26A -141.1(4)
C24 C25 C26 C26A 45.5(5)
C25 C26 C27 C32 15.4(5)
C26B C26 C27 C32 -102.6(4)
C26A C26 C27 C32 137.7(4)
C25 C26 C27 C28 -167.5(4)
C26B C26 C27 C28 74.5(4)
C26A C26 C27 C28 -45.2(5)
C32 C27 C28 C29 -1.4(6)
C26 C27 C28 C29 -178.7(4)
C27 C28 C29 C30 -0.3(6)
C27 C28 C29 C29A 176.9(4)
C28 C29 C29A C29B 51.0(5)
C30 C29 C29A C29B -132.0(4)
C28 C29 C29A C29C -69.2(5)
C30 C29 C29A C29C 107.8(4)
C28 C29 C29A C29D 171.4(4)
C30 C29 C29A C29D -11.6(6)
C28 C29 C30 C31 2.3(6)
C29A C29 C30 C31 -174.7(4)
C29 C30 C31 C32 -2.6(6)
C29 C30 C31 C31A 174.9(4)
C30 C31 C31A O2 36.7(6)
C32 C31 C31A O2 -146.0(4)
C30 C31 C31A O3 -139.4(4)
C32 C31 C31A O3 37.9(6)
C28 C27 C32 O1 -178.7(4)
C26 C27 C32 O1 -1.5(6)
C28 C27 C32 C31 1.1(6)
C26 C27 C32 C31 178.3(4)
C33 O1 C32 C27 -9.9(5)
C33 O1 C32 C31 170.2(3)
C30 C31 C32 C27 0.8(6)
C31A C31 C32 C27 -176.5(4)
C30 C31 C32 O1 -179.4(3)
C31A C31 C32 O1 3.4(6)
C32 O1 C33 C25 5.2(5)
C32 O1 C33 C21 -175.2(3)
C24 C25 C33 O1 -175.5(3)
C26 C25 C33 O1 10.9(6)
C24 C25 C33 C21 4.9(6)
C26 C25 C33 C21 -168.7(4)
C22 C21 C33 O1 175.9(3)
C5 C21 C33 O1 -7.7(5)
C22 C21 C33 C25 -4.4(6)
C5 C21 C33 C25 171.9(4)
C34 C35 C36 C37 -179.9(6)
C35 C36 C37 C38 179.4(6)
